data_4036415
loop_
_publ_author_name
'Zhang, Honglin'
'Gu, Zhangxi'
'Li, Zhenyi'
'Pan, Changduo'
'Li, Weipeng'
'Hu, Hongwen'
'Zhu, Chengjian'

_publ_section_title
;
 Silver-Catalyzed Cascade Radical Cyclization: A Direct Approach to
 3,4-Disubstituted Dihydroquinolin-2(1H)-ones through Activation of the
 P-H Bond and Functionalization of the C(sp(2))-H Bond.
;
_journal_issue 5
_journal_name_full 'The Journal of organic chemistry'
_journal_page_first 2122
_journal_page_last 2127
_journal_paper_doi 10.1021/acs.joc.5b01879
_journal_volume 81
_journal_year 2016
_chemical_formula_sum 'C29 H26 N O2 P'
_chemical_formula_weight 451.48
_space_group_IT_number 14
_space_group_name_Hall '-P 2ybc'
_space_group_name_H-M_alt 'P 1 21/c 1'
_symmetry_cell_setting monoclinic
_symmetry_space_group_name_H-M 'P 1 21/c 1'
_atom_sites_solution_hydrogens geom
_atom_sites_solution_primary direct
_atom_sites_solution_secondary difmap
_audit_creation_method SHELXL-97
_cell_angle_alpha 90.00
_cell_angle_beta 90.44(3)
_cell_angle_gamma 90.00
_cell_formula_units_Z 4
_cell_length_a 16.157(3)
_cell_length_b 9.1290(18)
_cell_length_c 16.109(3)
_cell_measurement_reflns_used 25
_cell_measurement_temperature 293(2)
_cell_measurement_theta_max 12
_cell_measurement_theta_min 9
_cell_volume 2376.0(8)
_computing_structure_refinement 'SHELXL-97 (Sheldrick, 1997)'
_computing_structure_solution 'SHELXS-97 (Sheldrick, 1990)'
_diffrn_ambient_temperature 293(2)
_diffrn_measured_fraction_theta_full 0.987
_diffrn_measured_fraction_theta_max 0.987
_diffrn_measurement_device_type 'Nonius CAD4'
_diffrn_measurement_method \w/2\q
_diffrn_radiation_monochromator graphite
_diffrn_radiation_source 'fine-focus sealed tube'
_diffrn_radiation_type MoK\a
_diffrn_radiation_wavelength 0.71073
_diffrn_reflns_av_R_equivalents 0.0514
_diffrn_reflns_av_sigmaI/netI 0.1446
_diffrn_reflns_limit_h_max 19
_diffrn_reflns_limit_h_min -19
_diffrn_reflns_limit_k_max 0
_diffrn_reflns_limit_k_min -11
_diffrn_reflns_limit_l_max 19
_diffrn_reflns_limit_l_min 0
_diffrn_reflns_number 4545
_diffrn_reflns_theta_full 25.51
_diffrn_reflns_theta_max 25.51
_diffrn_reflns_theta_min 1.26
_diffrn_standards_decay_% 1
_diffrn_standards_interval_count 200
_diffrn_standards_interval_time 2h
_diffrn_standards_number 3
_exptl_absorpt_coefficient_mu 0.142
_exptl_absorpt_correction_T_max 0.9859
_exptl_absorpt_correction_T_min 0.9721
_exptl_absorpt_correction_type psi-scan
_exptl_crystal_colour colorless
_exptl_crystal_density_diffrn 1.262
_exptl_crystal_density_method 'not measured'
_exptl_crystal_description block
_exptl_crystal_F_000 952
_exptl_crystal_size_max 0.20
_exptl_crystal_size_mid 0.10
_exptl_crystal_size_min 0.10
_refine_diff_density_max 0.238
_refine_diff_density_min -0.229
_refine_diff_density_rms 0.057
_refine_ls_extinction_method none
_refine_ls_goodness_of_fit_ref 1.007
_refine_ls_hydrogen_treatment constr
_refine_ls_matrix_type full
_refine_ls_number_parameters 298
_refine_ls_number_reflns 4372
_refine_ls_number_restraints 0
_refine_ls_restrained_S_all 1.007
_refine_ls_R_factor_all 0.1739
_refine_ls_R_factor_gt 0.0751
_refine_ls_shift/su_max 0.000
_refine_ls_shift/su_mean 0.000
_refine_ls_structure_factor_coef Fsqd
_refine_ls_weighting_details 'calc w=1/[\s^2^(Fo^2^)+(0.0100P)^2^+0.0000P] where P=(Fo^2^+2Fc^2^)/3'
_refine_ls_weighting_scheme calc
_refine_ls_wR_factor_gt 0.0925
_refine_ls_wR_factor_ref 0.1115
_reflns_number_gt 1947
_reflns_number_total 4372
_reflns_threshold_expression >2sigma(I)
_cod_data_source_file jo5b01879_si_002.cif
_cod_data_source_block b
_cod_depositor_comments
;
The following automatic conversions were performed:

data item '_symmetry_cell_setting' value 'Monoclinic' was changed to
'monoclinic' in accordance with the
/home/saulius/struct/COD-crude-data/automatic-downloads/DataCite-retrospective/ACS/depositions/lib/dictionaries/cif_core.dic
dictionary named 'cif_core.dic' version 2.4.2 last updated on
2011-04-26.

Automatic conversion script
Id: cif_fix_values 6909 2019-04-08 15:41:33Z antanas 
;
_cod_original_sg_symbol_H-M P21/C
_cod_database_code 4036415

loop_
_symmetry_equiv_pos_as_xyz
'x, y, z'
'-x, y+1/2, -z+1/2'
'-x, -y, -z'
'x, -y-1/2, z-1/2'

loop_
_atom_site_label
_atom_site_type_symbol
_atom_site_fract_x
_atom_site_fract_y
_atom_site_fract_z
_atom_site_U_iso_or_equiv
_atom_site_adp_type
_atom_site_occupancy
_atom_site_symmetry_multiplicity
_atom_site_calc_flag
_atom_site_refinement_flags
P P 0.74219(7) 0.11160(15) 0.61359(7) 0.0379(3) Uani 1 1 d .
N N 0.7010(2) 0.4746(4) 0.5430(2) 0.0428(10) Uani 1 1 d .
O1 O 0.62707(19) 0.4305(4) 0.65780(19) 0.0537(10) Uani 1 1 d .
C1 C 0.7564(2) 0.3054(4) 0.6467(2) 0.0357(11) Uani 1 1 d .
H1A H 0.7550 0.3055 0.7075 0.043 Uiso 1 1 calc R
O2 O 0.82314(17) 0.0358(3) 0.60981(18) 0.0502(9) Uani 1 1 d .
C2 C 0.6888(3) 0.4082(5) 0.6181(3) 0.0388(12) Uani 1 1 d .
C3 C 0.6358(3) 0.5708(5) 0.5114(3) 0.0675(17) Uani 1 1 d .
H3A H 0.5928 0.5789 0.5519 0.101 Uiso 1 1 calc R
H3B H 0.6133 0.5307 0.4610 0.101 Uiso 1 1 calc R
H3C H 0.6584 0.6661 0.5005 0.101 Uiso 1 1 calc R
C4 C 0.7722(3) 0.4458(5) 0.4930(3) 0.0383(12) Uani 1 1 d .
C5 C 0.7694(3) 0.4736(5) 0.4077(3) 0.0508(14) Uani 1 1 d .
H5A H 0.7212 0.5082 0.3827 0.061 Uiso 1 1 calc R
C6 C 0.8398(3) 0.4488(5) 0.3610(3) 0.0573(15) Uani 1 1 d .
H6A H 0.8388 0.4665 0.3042 0.069 Uiso 1 1 calc R
C7 C 0.9106(3) 0.3983(6) 0.3981(3) 0.0533(14) Uani 1 1 d .
H7A H 0.9581 0.3834 0.3670 0.064 Uiso 1 1 calc R
C8 C 0.9108(3) 0.3701(5) 0.4812(3) 0.0468(13) Uani 1 1 d .
H8A H 0.9588 0.3340 0.5060 0.056 Uiso 1 1 calc R
C9 C 0.8416(2) 0.3935(5) 0.5298(2) 0.0335(11) Uani 1 1 d .
C10 C 0.8441(2) 0.3592(5) 0.6219(2) 0.0385(12) Uani 1 1 d .
H10A H 0.8831 0.2786 0.6310 0.046 Uiso 1 1 calc R
C11 C 0.8697(3) 0.4854(5) 0.6768(3) 0.0369(12) Uani 1 1 d .
C12 C 0.9006(3) 0.4548(5) 0.7551(3) 0.0431(12) Uani 1 1 d .
H12A H 0.9044 0.3576 0.7720 0.052 Uiso 1 1 calc R
C13 C 0.9263(3) 0.5651(5) 0.8101(3) 0.0440(13) Uani 1 1 d .
C14 C 0.9212(3) 0.7064(5) 0.7849(3) 0.0520(14) Uani 1 1 d .
H14A H 0.9377 0.7811 0.8206 0.062 Uiso 1 1 calc R
C15 C 0.8914(3) 0.7407(6) 0.7058(3) 0.0578(15) Uani 1 1 d .
H15A H 0.8882 0.8378 0.6887 0.069 Uiso 1 1 calc R
C16 C 0.8668(3) 0.6303(5) 0.6532(3) 0.0480(13) Uani 1 1 d .
H16A H 0.8476 0.6540 0.6003 0.058 Uiso 1 1 calc R
C17 C 0.9615(3) 0.5274(5) 0.8948(3) 0.0642(16) Uani 1 1 d .
H17A H 0.9765 0.6159 0.9234 0.096 Uiso 1 1 calc R
H17B H 1.0096 0.4669 0.8885 0.096 Uiso 1 1 calc R
H17C H 0.9207 0.4756 0.9263 0.096 Uiso 1 1 calc R
C18 C 0.6880(3) 0.1057(5) 0.5159(3) 0.0379(11) Uani 1 1 d .
C19 C 0.6059(3) 0.1398(5) 0.5081(3) 0.0555(14) Uani 1 1 d .
H19A H 0.5771 0.1737 0.5540 0.067 Uiso 1 1 calc R
C20 C 0.5647(3) 0.1243(6) 0.4316(3) 0.0699(17) Uani 1 1 d .
H20A H 0.5088 0.1470 0.4266 0.084 Uiso 1 1 calc R
C21 C 0.6082(4) 0.0753(6) 0.3647(3) 0.0748(19) Uani 1 1 d .
H21A H 0.5817 0.0653 0.3135 0.090 Uiso 1 1 calc R
C22 C 0.6896(4) 0.0410(7) 0.3721(3) 0.080(2) Uani 1 1 d .
H22A H 0.7183 0.0057 0.3264 0.096 Uiso 1 1 calc R
C23 C 0.7305(3) 0.0585(6) 0.4481(3) 0.0615(16) Uani 1 1 d .
H23A H 0.7867 0.0381 0.4525 0.074 Uiso 1 1 calc R
C24 C 0.6737(3) 0.0267(5) 0.6860(3) 0.0326(11) Uani 1 1 d .
C25 C 0.6771(3) -0.1258(5) 0.6901(3) 0.0509(13) Uani 1 1 d .
H25A H 0.7152 -0.1762 0.6579 0.061 Uiso 1 1 calc R
C26 C 0.6250(3) -0.2025(6) 0.7412(3) 0.0629(16) Uani 1 1 d .
H26A H 0.6284 -0.3041 0.7439 0.076 Uiso 1 1 calc R
C27 C 0.5681(3) -0.1295(6) 0.7883(3) 0.0581(15) Uani 1 1 d .
H27A H 0.5325 -0.1811 0.8227 0.070 Uiso 1 1 calc R
C28 C 0.5640(3) 0.0211(6) 0.7842(3) 0.0526(14) Uani 1 1 d .
H28A H 0.5253 0.0710 0.8159 0.063 Uiso 1 1 calc R
C29 C 0.6164(3) 0.0980(6) 0.7338(3) 0.0476(13) Uani 1 1 d .
H29A H 0.6130 0.1997 0.7319 0.057 Uiso 1 1 calc R

loop_
_atom_site_aniso_label
_atom_site_aniso_U_11
_atom_site_aniso_U_22
_atom_site_aniso_U_33
_atom_site_aniso_U_23
_atom_site_aniso_U_13
_atom_site_aniso_U_12
P 0.0341(7) 0.0409(8) 0.0387(7) -0.0002(7) -0.0032(5) -0.0011(7)
N 0.039(2) 0.052(3) 0.038(2) 0.016(2) -0.0010(19) 0.013(2)
O1 0.046(2) 0.058(2) 0.058(2) 0.0018(19) 0.0143(17) 0.0087(19)
C1 0.036(3) 0.035(3) 0.036(2) 0.003(2) -0.001(2) -0.001(2)
O2 0.0339(19) 0.046(2) 0.071(2) 0.0082(19) 0.0021(16) 0.0118(17)
C2 0.045(3) 0.036(3) 0.035(3) -0.002(2) -0.002(2) -0.002(2)
C3 0.058(4) 0.079(5) 0.065(4) 0.016(3) 0.003(3) 0.027(3)
C4 0.033(3) 0.042(3) 0.039(3) 0.008(2) -0.006(2) -0.002(2)
C5 0.047(3) 0.060(4) 0.045(3) 0.016(3) -0.004(2) 0.003(3)
C6 0.067(4) 0.062(4) 0.043(3) 0.004(3) 0.011(3) -0.011(3)
C7 0.051(3) 0.060(4) 0.049(3) 0.006(3) 0.009(2) -0.006(3)
C8 0.045(3) 0.040(3) 0.056(3) 0.003(3) -0.001(2) 0.004(3)
C9 0.027(2) 0.034(3) 0.039(3) -0.001(2) 0.000(2) -0.004(2)
C10 0.034(3) 0.045(3) 0.037(2) 0.005(2) -0.003(2) -0.006(2)
C11 0.035(3) 0.039(3) 0.037(3) 0.001(2) -0.005(2) 0.003(2)
C12 0.044(3) 0.034(3) 0.051(3) -0.001(3) -0.003(2) -0.001(2)
C13 0.040(3) 0.046(3) 0.046(3) -0.001(3) -0.013(2) -0.003(3)
C14 0.056(4) 0.042(3) 0.058(3) -0.008(3) -0.009(3) -0.008(3)
C15 0.062(4) 0.043(3) 0.068(4) -0.003(3) -0.015(3) 0.000(3)
C16 0.049(3) 0.045(3) 0.050(3) 0.005(3) -0.017(2) 0.005(3)
C17 0.068(4) 0.071(4) 0.053(3) -0.004(3) -0.021(3) -0.006(3)
C18 0.035(3) 0.042(3) 0.036(3) -0.005(2) -0.003(2) -0.008(3)
C19 0.056(3) 0.060(4) 0.051(3) -0.009(3) -0.004(3) 0.003(3)
C20 0.064(4) 0.082(5) 0.063(4) 0.008(4) -0.025(3) -0.008(4)
C21 0.094(5) 0.083(5) 0.047(3) 0.003(4) -0.024(3) -0.024(4)
C22 0.081(5) 0.114(6) 0.045(3) -0.007(4) 0.003(3) -0.020(5)
C23 0.058(3) 0.082(5) 0.045(3) -0.010(3) 0.004(3) -0.013(3)
C24 0.030(3) 0.034(3) 0.034(3) 0.004(2) -0.006(2) -0.001(2)
C25 0.050(3) 0.046(3) 0.056(3) 0.005(3) 0.002(3) -0.001(3)
C26 0.068(4) 0.044(4) 0.077(4) 0.010(3) 0.005(3) -0.015(3)
C27 0.057(4) 0.073(4) 0.044(3) 0.012(3) 0.005(3) -0.020(3)
C28 0.043(3) 0.065(4) 0.049(3) -0.001(3) -0.004(3) -0.012(3)
C29 0.041(3) 0.053(3) 0.049(3) 0.008(3) -0.005(2) -0.006(3)

loop_
_atom_type_symbol
_atom_type_description
_atom_type_scat_dispersion_real
_atom_type_scat_dispersion_imag
_atom_type_scat_source
C C 0.0033 0.0016 'International Tables Vol C Tables 4.2.6.8 and 6.1.1.4'
H H 0.0000 0.0000 'International Tables Vol C Tables 4.2.6.8 and 6.1.1.4'
N N 0.0061 0.0033 'International Tables Vol C Tables 4.2.6.8 and 6.1.1.4'
O O 0.0106 0.0060 'International Tables Vol C Tables 4.2.6.8 and 6.1.1.4'
P P 0.1023 0.0942 'International Tables Vol C Tables 4.2.6.8 and 6.1.1.4'

loop_
_geom_angle_atom_site_label_1
_geom_angle_atom_site_label_2
_geom_angle_atom_site_label_3
_geom_angle
O2 P C24 112.02(19)
O2 P C18 112.0(2)
C24 P C18 105.0(2)
O2 P C1 110.43(19)
C24 P C1 107.5(2)
C18 P C1 109.7(2)
C2 N C4 122.5(4)
C2 N C3 117.8(4)
C4 N C3 119.6(4)
C2 C1 C10 112.6(4)
C2 C1 P 114.6(3)
C10 C1 P 109.7(3)
C2 C1 H1A 106.4
C10 C1 H1A 106.4
P C1 H1A 106.4
O1 C2 N 121.3(4)
O1 C2 C1 122.8(4)
N C2 C1 115.8(4)
N C3 H3A 109.5
N C3 H3B 109.5
H3A C3 H3B 109.5
N C3 H3C 109.5
H3A C3 H3C 109.5
H3B C3 H3C 109.5
C9 C4 C5 121.0(4)
C9 C4 N 119.0(4)
C5 C4 N 120.0(4)
C6 C5 C4 118.9(4)
C6 C5 H5A 120.5
C4 C5 H5A 120.5
C7 C6 C5 120.3(5)
C7 C6 H6A 119.8
C5 C6 H6A 119.8
C8 C7 C6 119.3(4)
C8 C7 H7A 120.4
C6 C7 H7A 120.4
C7 C8 C9 122.0(4)
C7 C8 H8A 119.0
C9 C8 H8A 119.0
C4 C9 C8 118.4(4)
C4 C9 C10 121.2(4)
C8 C9 C10 120.4(4)
C11 C10 C9 114.9(4)
C11 C10 C1 109.8(4)
C9 C10 C1 107.4(3)
C11 C10 H10A 108.2
C9 C10 H10A 108.2
C1 C10 H10A 108.2
C16 C11 C12 117.3(4)
C16 C11 C10 124.3(4)
C12 C11 C10 118.4(4)
C11 C12 C13 122.3(4)
C11 C12 H12A 118.8
C13 C12 H12A 118.8
C14 C13 C12 118.6(4)
C14 C13 C17 120.5(4)
C12 C13 C17 120.9(4)
C13 C14 C15 120.4(5)
C13 C14 H14A 119.8
C15 C14 H14A 119.8
C16 C15 C14 119.7(5)
C16 C15 H15A 120.2
C14 C15 H15A 120.2
C15 C16 C11 121.7(4)
C15 C16 H16A 119.1
C11 C16 H16A 119.1
C13 C17 H17A 109.5
C13 C17 H17B 109.5
H17A C17 H17B 109.5
C13 C17 H17C 109.5
H17A C17 H17C 109.5
H17B C17 H17C 109.5
C23 C18 C19 119.5(4)
C23 C18 P 117.8(4)
C19 C18 P 122.7(4)
C18 C19 C20 120.8(5)
C18 C19 H19A 119.6
C20 C19 H19A 119.6
C21 C20 C19 118.9(5)
C21 C20 H20A 120.6
C19 C20 H20A 120.6
C22 C21 C20 120.6(5)
C22 C21 H21A 119.7
C20 C21 H21A 119.7
C21 C22 C23 120.2(5)
C21 C22 H22A 119.9
C23 C22 H22A 119.9
C18 C23 C22 120.1(5)
C18 C23 H23A 120.0
C22 C23 H23A 120.0
C29 C24 C25 118.2(5)
C29 C24 P 125.7(4)
C25 C24 P 116.0(4)
C26 C25 C24 120.9(5)
C26 C25 H25A 119.6
C24 C25 H25A 119.6
C27 C26 C25 120.0(5)
C27 C26 H26A 120.0
C25 C26 H26A 120.0
C26 C27 C28 119.4(5)
C26 C27 H27A 120.3
C28 C27 H27A 120.3
C29 C28 C27 120.6(5)
C29 C28 H28A 119.7
C27 C28 H28A 119.7
C28 C29 C24 120.8(5)
C28 C29 H29A 119.6
C24 C29 H29A 119.6

loop_
_geom_bond_atom_site_label_1
_geom_bond_atom_site_label_2
_geom_bond_distance
P O2 1.481(3)
P C24 1.790(4)
P C18 1.796(4)
P C1 1.862(4)
N C2 1.368(5)
N C4 1.433(5)
N C3 1.461(5)
O1 C2 1.206(5)
C1 C2 1.509(5)
C1 C10 1.554(5)
C1 H1A 0.9800
C3 H3A 0.9600
C3 H3B 0.9600
C3 H3C 0.9600
C4 C9 1.352(5)
C4 C5 1.398(5)
C5 C6 1.387(6)
C5 H5A 0.9300
C6 C7 1.365(6)
C6 H6A 0.9300
C7 C8 1.363(5)
C7 H7A 0.9300
C8 C9 1.387(5)
C8 H8A 0.9300
C9 C10 1.517(5)
C10 C11 1.508(6)
C10 H10A 0.9800
C11 C16 1.377(6)
C11 C12 1.382(5)
C12 C13 1.401(6)
C12 H12A 0.9300
C13 C14 1.355(6)
C13 C17 1.514(5)
C14 C15 1.395(6)
C14 H14A 0.9300
C15 C16 1.372(6)
C15 H15A 0.9300
C16 H16A 0.9300
C17 H17A 0.9600
C17 H17B 0.9600
C17 H17C 0.9600
C18 C23 1.365(5)
C18 C19 1.366(6)
C19 C20 1.403(6)
C19 H19A 0.9300
C20 C21 1.367(6)
C20 H20A 0.9300
C21 C22 1.357(7)
C21 H21A 0.9300
C22 C23 1.396(6)
C22 H22A 0.9300
C23 H23A 0.9300
C24 C29 1.373(6)
C24 C25 1.395(6)
C25 C26 1.374(6)
C25 H25A 0.9300
C26 C27 1.369(6)
C26 H26A 0.9300
C27 C28 1.378(6)
C27 H27A 0.9300
C28 C29 1.371(6)
C28 H28A 0.9300
C29 H29A 0.9300

loop_
_geom_torsion_atom_site_label_1
_geom_torsion_atom_site_label_2
_geom_torsion_atom_site_label_3
_geom_torsion_atom_site_label_4
_geom_torsion
O2 P C1 C2 154.6(3)
C24 P C1 C2 -83.0(3)
C18 P C1 C2 30.6(4)
O2 P C1 C10 26.8(3)
C24 P C1 C10 149.2(3)
C18 P C1 C10 -97.2(3)
C4 N C2 O1 -177.5(4)
C3 N C2 O1 -1.6(7)
C4 N C2 C1 1.9(6)
C3 N C2 C1 177.8(4)
C10 C1 C2 O1 -144.6(4)
P C1 C2 O1 89.0(5)
C10 C1 C2 N 35.9(5)
P C1 C2 N -90.4(4)
C2 N C4 C9 -23.0(7)
C3 N C4 C9 161.2(4)
C2 N C4 C5 157.9(4)
C3 N C4 C5 -17.9(7)
C9 C4 C5 C6 -0.9(8)
N C4 C5 C6 178.2(4)
C4 C5 C6 C7 -0.2(8)
C5 C6 C7 C8 1.2(8)
C6 C7 C8 C9 -1.2(8)
C5 C4 C9 C8 1.0(7)
N C4 C9 C8 -178.2(4)
C5 C4 C9 C10 -178.3(4)
N C4 C9 C10 2.6(7)
C7 C8 C9 C4 0.1(7)
C7 C8 C9 C10 179.4(4)
C4 C9 C10 C11 -89.5(5)
C8 C9 C10 C11 91.3(5)
C4 C9 C10 C1 32.9(6)
C8 C9 C10 C1 -146.3(4)
C2 C1 C10 C11 74.6(4)
P C1 C10 C11 -156.5(3)
C2 C1 C10 C9 -50.9(5)
P C1 C10 C9 78.0(4)
C9 C10 C11 C16 19.7(6)
C1 C10 C11 C16 -101.4(5)
C9 C10 C11 C12 -158.3(4)
C1 C10 C11 C12 80.6(5)
C16 C11 C12 C13 1.5(7)
C10 C11 C12 C13 179.6(4)
C11 C12 C13 C14 -0.5(7)
C11 C12 C13 C17 -178.8(4)
C12 C13 C14 C15 -0.4(8)
C17 C13 C14 C15 177.9(4)
C13 C14 C15 C16 0.3(8)
C14 C15 C16 C11 0.8(8)
C12 C11 C16 C15 -1.6(7)
C10 C11 C16 C15 -179.7(4)
O2 P C18 C23 -11.2(5)
C24 P C18 C23 -133.0(4)
C1 P C18 C23 111.8(4)
O2 P C18 C19 165.8(4)
C24 P C18 C19 44.0(5)
C1 P C18 C19 -71.2(5)
C23 C18 C19 C20 1.2(8)
P C18 C19 C20 -175.7(4)
C18 C19 C20 C21 -0.5(9)
C19 C20 C21 C22 0.6(9)
C20 C21 C22 C23 -1.4(10)
C19 C18 C23 C22 -2.1(8)
P C18 C23 C22 175.0(4)
C21 C22 C23 C18 2.2(9)
O2 P C24 C29 146.2(4)
C18 P C24 C29 -92.0(4)
C1 P C24 C29 24.7(4)
O2 P C24 C25 -37.3(4)
C18 P C24 C25 84.5(4)
C1 P C24 C25 -158.7(3)
C29 C24 C25 C26 -0.6(7)
P C24 C25 C26 -177.4(4)
C24 C25 C26 C27 0.8(8)
C25 C26 C27 C28 -0.4(8)
C26 C27 C28 C29 -0.2(8)
C27 C28 C29 C24 0.4(7)
C25 C24 C29 C28 0.0(7)
P C24 C29 C28 176.5(3)
